data_7711504
loop_
_publ_author_name
'Douib, Haiet'
'Flores Gonzalez, Jessica'
'Speed, Saskia'
'Montigaud, Vincent'
'Lefeuvre, Bertrand'
'Dorcet, Vincent'
'Riob\'e, Fran\,cois'
'Maury, Olivier'
'Gouasmia, Abdelkrim'
'Le Guennic, Boris'
'Cador, Olivier'
'Pointillart, Fabrice'

_publ_section_title
;
 Modulation of the magnetic and photophysical properties in 3d--4f and
 4f--4f&#x2032; heterobimetallic complexes involving a
 tetrathiafulvalene-based ligand
;
_journal_name_full 'Dalton Transactions'
_journal_paper_doi 10.1039/D2DT02375J
_journal_year 2022
_chemical_compound_source 'synthesis as described'
_chemical_formula_moiety 'C72 H54 Cl4 Dy1.21 F36 N8 Nd0.79 O12 S6'
_chemical_formula_sum 'C72 H54 Cl4 Dy1.21 F36 N8 Nd0.79 O12 S6'
_chemical_formula_weight 2550.57
_space_group_crystal_system monoclinic
_space_group_IT_number 14
_space_group_name_Hall '-P 2yn'
_space_group_name_H-M_alt 'P 1 21/n 1'
_atom_sites_solution_hydrogens geom
_audit_update_record
;
2018-08-31 deposited with the CCDC.	2022-10-14 downloaded from the CCDC.
;
_cell_angle_alpha 90
_cell_angle_beta 100.983(3)
_cell_angle_gamma 90
_cell_formula_units_Z 4
_cell_length_a 22.440(2)
_cell_length_b 12.6945(12)
_cell_length_c 33.791(3)
_cell_measurement_reflns_used 9113
_cell_measurement_temperature 150
_cell_measurement_theta_max 27.25
_cell_measurement_theta_min 2.84
_cell_measurement_wavelength 0.71073
_cell_volume 9449.5(15)
_computing_cell_refinement 'APEX3 (Bruker, 2015); SAINT (Bruker, 2014)'
_computing_data_collection 'SAINT (Bruker, 2014)'
_computing_data_reduction 'SAINT (Bruker, 2014)'
_computing_molecular_graphics 'SXGRAPH (Farrugia, 1999), Mercury (CSD, 2014)'
_computing_publication_material 'CRYSCALC (T. Roisnel, local program, 2016)'
_computing_structure_refinement 'SHELXL-2014/7 (Sheldrick, 2014)'
_computing_structure_solution 'SHELXT (Sheldrick, 2015)'
_diffrn_ambient_temperature 150
_diffrn_detector '(CMOS) PHOTON 100'
_diffrn_measured_fraction_theta_full 0.994
_diffrn_measured_fraction_theta_max 0.961
_diffrn_measurement_device_type 'D8 VENTURE Bruker AXS'
_diffrn_measurement_method 'rotation images'
_diffrn_radiation_monochromator 'multilayer monochromator'
_diffrn_radiation_probe x-ray
_diffrn_radiation_source 'Incoatec microfocus sealed tube'
_diffrn_radiation_type MoK\a
_diffrn_radiation_wavelength 0.71073
_diffrn_reflns_av_R_equivalents 0.0689
_diffrn_reflns_av_unetI/netI 0.0619
_diffrn_reflns_limit_h_max 28
_diffrn_reflns_limit_h_min -29
_diffrn_reflns_limit_k_max 13
_diffrn_reflns_limit_k_min -16
_diffrn_reflns_limit_l_max 43
_diffrn_reflns_limit_l_min -43
_diffrn_reflns_number 103333
_diffrn_reflns_theta_full 25.242
_diffrn_reflns_theta_max 27.483
_diffrn_reflns_theta_min 2.932
_exptl_absorpt_coefficient_mu 1.765
_exptl_absorpt_correction_T_max 0.666
_exptl_absorpt_correction_T_min 0.494
_exptl_absorpt_correction_type multi-scan
_exptl_absorpt_process_details
;
  [Sheldrick, G.M. (2014). SADABS Bruker AXS Inc., Madison, Wisconsin, USA]
;
_exptl_crystal_colour red
_exptl_crystal_density_diffrn 1.794
_exptl_crystal_description prism
_exptl_crystal_F_000 5014
_exptl_crystal_size_max 0.550
_exptl_crystal_size_mid 0.400
_exptl_crystal_size_min 0.230
_refine_diff_density_max 3.147
_refine_diff_density_min -3.915
_refine_diff_density_rms 0.266
_refine_ls_extinction_method none
_refine_ls_goodness_of_fit_ref 1.148
_refine_ls_hydrogen_treatment constr
_refine_ls_matrix_type full
_refine_ls_number_parameters 1129
_refine_ls_number_reflns 20831
_refine_ls_number_restraints 21
_refine_ls_restrained_S_all 1.147
_refine_ls_R_factor_all 0.1335
_refine_ls_R_factor_gt 0.1161
_refine_ls_shift/su_max 0.001
_refine_ls_shift/su_mean 0.000
_refine_ls_structure_factor_coef Fsqd
_refine_ls_weighting_details 'w=1/[\s^2^(Fo^2^)+492.3050P] where P=(Fo^2^+2Fc^2^)/3'
_refine_ls_weighting_scheme calc
_refine_ls_wR_factor_gt 0.2713
_refine_ls_wR_factor_ref 0.2795
_reflns_number_gt 17401
_reflns_number_total 20831
_reflns_threshold_expression >2sigma(I)
_cod_data_source_file d2dt02375j2.cif
_cod_data_source_block HD47
_cod_original_cell_volume 9449.7(16)
_cod_original_sg_symbol_H-M 'P 21/n'
_cod_database_code 7711504

loop_
_space_group_symop_operation_xyz
'x, y, z'
'-x+1/2, y+1/2, -z+1/2'
'-x, -y, -z'
'x-1/2, -y-1/2, z-1/2'

loop_
_atom_site_label
_atom_site_type_symbol
_atom_site_fract_x
_atom_site_fract_y
_atom_site_fract_z
_atom_site_U_iso_or_equiv
_atom_site_adp_type
_atom_site_occupancy
_atom_site_site_symmetry_order
_atom_site_calc_flag
_atom_site_refinement_flags_posn
_atom_site_refinement_flags_adp
_atom_site_refinement_flags_occupancy
_atom_site_disorder_assembly
_atom_site_disorder_group
Nd1 Nd 0.12784(3) 0.41691(6) 0.62860(2) 0.02459(17) Uani 0.79 1 d . . P . .
Dy2 Dy 0.12784(3) 0.41691(6) 0.62860(2) 0.02459(17) Uani 0.21 1 d . . P . .
Dy1 Dy 0.60054(3) 0.63120(5) 0.63829(2) 0.02206(15) Uani 1 1 d . . . . .
C1 C 0.7500(19) -0.069(2) 0.3895(8) 0.143(17) Uani 1 1 d . . . . .
H1A H 0.7552 -0.0061 0.3736 0.214 Uiso 1 1 calc R U . . .
H1B H 0.7825 -0.1192 0.3880 0.214 Uiso 1 1 calc R U . . .
H1C H 0.7106 -0.1012 0.3788 0.214 Uiso 1 1 calc R U . . .
C2 C 0.7525(14) -0.038(2) 0.4319(9) 0.096(9) Uani 1 1 d . . . . .
H2A H 0.7920 -0.0035 0.4420 0.115 Uiso 1 1 calc R U . . .
H2B H 0.7202 0.0144 0.4329 0.115 Uiso 1 1 calc R U . . .
C3 C 0.7454(9) -0.1236(15) 0.4588(11) 0.099(11) Uani 1 1 d . . . . .
H3A H 0.7508 -0.0938 0.4863 0.119 Uiso 1 1 calc R U . . .
H3B H 0.7795 -0.1729 0.4586 0.119 Uiso 1 1 calc R U . . .
C4 C 0.6191(6) -0.1082(9) 0.4485(4) 0.0210(17) Uani 1 1 d . . . . .
C5 C 0.5635(6) -0.1207(9) 0.4263(4) 0.0210(17) Uani 1 1 d . . . . .
C6 C 0.4814(7) -0.2021(13) 0.3574(5) 0.041(4) Uani 1 1 d . . . . .
H6A H 0.4617 -0.2677 0.3456 0.049 Uiso 1 1 calc R U . . .
H6B H 0.4506 -0.1608 0.3681 0.049 Uiso 1 1 calc R U . . .
C7 C 0.5016(15) -0.1398(17) 0.3245(6) 0.096(10) Uani 1 1 d . . . . .
H7A H 0.5121 -0.0676 0.3346 0.116 Uiso 1 1 calc R U . . .
H7B H 0.5390 -0.1723 0.3185 0.116 Uiso 1 1 calc R U . . .
C8 C 0.4567(13) -0.132(3) 0.2870(8) 0.103(10) Uani 1 1 d . . . . .
H8A H 0.4734 -0.0907 0.2673 0.155 Uiso 1 1 calc R U . . .
H8B H 0.4468 -0.2033 0.2762 0.155 Uiso 1 1 calc R U . . .
H8C H 0.4198 -0.0984 0.2923 0.155 Uiso 1 1 calc R U . . .
C9 C 0.5572(6) 0.0496(9) 0.4670(4) 0.019(2) Uani 1 1 d . . . . .
C10 C 0.5418(6) 0.1446(9) 0.4821(4) 0.021(2) Uani 1 1 d . . . . .
C11 C 0.5444(5) 0.3111(9) 0.5262(3) 0.0171(9) Uani 1 1 d . . . . .
C12 C 0.4836(5) 0.3013(9) 0.5050(3) 0.0171(9) Uani 1 1 d . . . . .
C13 C 0.4392(5) 0.3728(9) 0.5106(3) 0.0171(9) Uani 1 1 d . . . . .
H81 H 0.3986 0.3684 0.4960 0.020 Uiso 1 1 calc R U . . .
C14 C 0.4578(5) 0.4509(9) 0.5388(3) 0.0171(9) Uani 1 1 d . . . . .
C15 C 0.5170(5) 0.4629(9) 0.5595(3) 0.0171(9) Uani 1 1 d . . . . .
C16 C 0.5629(6) 0.3926(9) 0.5537(3) 0.0171(9) Uani 1 1 d . . . . .
H89 H 0.6037 0.3998 0.5675 0.020 Uiso 1 1 calc R U . . .
C17 C 0.4657(5) 0.5889(9) 0.5802(3) 0.014(2) Uani 1 1 d . . . . .
C18 C 0.4485(6) 0.6806(10) 0.6012(4) 0.0254(12) Uani 1 1 d . . . . .
C19 C 0.3915(6) 0.7156(10) 0.6035(4) 0.0254(12) Uani 1 1 d . . . . .
H02A H 0.3570 0.6763 0.5909 0.030 Uiso 1 1 calc R U . . .
C20 C 0.3835(6) 0.8088(10) 0.6240(4) 0.0254(12) Uani 1 1 d . . . . .
H024 H 0.3443 0.8342 0.6257 0.030 Uiso 1 1 calc R U . . .
C21 C 0.4352(6) 0.8618(10) 0.6417(4) 0.0254(12) Uani 1 1 d . . . . .
H023 H 0.4319 0.9267 0.6551 0.030 Uiso 1 1 calc R U . . .
C22 C 0.4914(6) 0.8217(10) 0.6402(4) 0.0254(12) Uani 1 1 d . . . . .
H01W H 0.5264 0.8592 0.6530 0.030 Uiso 1 1 calc R U . . .
C23 C 0.3628(5) 0.5542(9) 0.5331(3) 0.017(2) Uani 1 1 d . . . . .
H80A H 0.3562 0.5246 0.5055 0.021 Uiso 1 1 calc R U . . .
H80B H 0.3583 0.6315 0.5304 0.021 Uiso 1 1 calc R U . . .
C24 C 0.3127(6) 0.5133(10) 0.5536(4) 0.0203(10) Uani 1 1 d . . . . .
C25 C 0.3246(6) 0.4483(9) 0.5872(4) 0.0203(10) Uani 1 1 d . . . . .
H01P H 0.3644 0.4256 0.5988 0.024 Uiso 1 1 calc R U . . .
C26 C 0.2737(6) 0.4185(10) 0.6029(4) 0.0203(10) Uani 1 1 d . . . . .
C27 C 0.3314(6) 0.3050(10) 0.6592(4) 0.0203(10) Uani 1 1 d . . . . .
H02V H 0.3712 0.3085 0.6533 0.024 Uiso 1 1 calc R U . . .
C28 C 0.3147(7) 0.2535(13) 0.6902(5) 0.037(4) Uani 1 1 d . . . . .
H031 H 0.3401 0.2132 0.7103 0.045 Uiso 1 1 calc R U . . .
C29 C 0.2516(8) 0.2717(12) 0.6866(4) 0.038(4) Uani 1 1 d . . . . .
H02K H 0.2274 0.2460 0.7047 0.045 Uiso 1 1 calc R U . . .
C30 C 0.2545(6) 0.5458(10) 0.5377(4) 0.0203(10) Uani 1 1 d . . . . .
H01J H 0.2461 0.5910 0.5149 0.024 Uiso 1 1 calc R U . . .
C31 C 0.2086(6) 0.5098(10) 0.5564(4) 0.0203(10) Uani 1 1 d . . . . .
C32 C 0.1229(7) 0.5792(15) 0.5038(4) 0.043(4) Uani 1 1 d . . . . .
H02L H 0.1431 0.5929 0.4820 0.051 Uiso 1 1 calc R U . . .
C33 C 0.0625(7) 0.5962(15) 0.5045(5) 0.043(4) Uani 1 1 d . . . . .
H02P H 0.0321 0.6218 0.4833 0.052 Uiso 1 1 calc R U . . .
C34 C 0.0559(6) 0.5678(13) 0.5431(5) 0.036(3) Uani 1 1 d . . . . .
H02T H 0.0184 0.5732 0.5521 0.043 Uiso 1 1 calc R U . . .
C35 C 0.8060(8) 0.6288(15) 0.6982(6) 0.047(4) Uani 1 1 d . . . . .
C36 C 0.7452(7) 0.5768(11) 0.6793(4) 0.030(3) Uani 1 1 d . . . . .
C37 C 0.7425(7) 0.4677(12) 0.6742(4) 0.036(3) Uani 1 1 d . . . . .
H034 H 0.7781 0.4270 0.6829 0.043 Uiso 1 1 calc R U . . .
C38 C 0.6893(6) 0.4175(11) 0.6567(4) 0.026(3) Uani 1 1 d . . . . .
C39 C 0.6892(8) 0.2955(13) 0.6570(5) 0.039(4) Uani 1 1 d . . . . .
C40 C 0.6735(8) 0.9664(11) 0.6226(6) 0.040(4) Uani 1 1 d . . . . .
C41 C 0.6668(6) 0.8489(12) 0.6147(5) 0.033(3) Uani 1 1 d . . . . .
C42 C 0.7047(6) 0.8037(10) 0.5926(5) 0.028(3) Uani 1 1 d . . . . .
H029 H 0.7361 0.8448 0.5851 0.033 Uiso 1 1 calc R U . . .
C43 C 0.6986(6) 0.6999(11) 0.5810(4) 0.026(3) Uani 1 1 d . . . . .
C44 C 0.7474(7) 0.6525(14) 0.5604(4) 0.039(4) Uani 1 1 d . . . . .
C45 C 0.5815(12) 0.8062(19) 0.7565(5) 0.069(7) Uani 1 1 d . . . . .
C46 C 0.5660(8) 0.7183(12) 0.7245(4) 0.040(4) Uani 1 1 d . . . . .
C47 C 0.5195(8) 0.6520(13) 0.7273(4) 0.042(4) Uani 1 1 d . . . . .
H03B H 0.4955 0.6638 0.7472 0.051 Uiso 1 1 calc R U . . .
C48 C 0.5068(7) 0.5650(12) 0.7006(4) 0.032(3) Uani 1 1 d . . . . .
C49 C 0.4569(10) 0.4883(16) 0.7050(6) 0.054(5) Uani 1 1 d . . . . .
C50 C 0.0735(9) 0.1883(17) 0.5184(6) 0.053(5) Uani 1 1 d . . . . .
C51 C 0.0868(7) 0.2150(13) 0.5629(5) 0.036(3) Uani 1 1 d . . . . .
C52 C 0.0704(9) 0.1431(14) 0.5906(5) 0.050(4) Uani 1 1 d . . . . .
H02S H 0.0486 0.0811 0.5811 0.060 Uiso 1 1 calc R U . . .
C53 C 0.0856(8) 0.1614(13) 0.6307(5) 0.040(4) Uani 1 1 d . . . . .
C54 C 0.0748(13) 0.0760(17) 0.6600(7) 0.072(7) Uani 1 1 d . . . . .
C55 C -0.0797(8) 0.354(2) 0.6205(6) 0.072(8) Uani 1 1 d . . . . .
C56 C -0.0240(7) 0.4274(16) 0.6284(5) 0.045(4) Uani 1 1 d . . . . .
C57 C -0.0233(8) 0.5210(14) 0.6503(6) 0.050(5) Uani 1 1 d . . . . .
H02Z H -0.0568 0.5367 0.6628 0.059 Uiso 1 1 calc R U . . .
C58 C 0.0235(9) 0.5899(15) 0.6545(6) 0.055(5) Uani 1 1 d . . . . .
C59 C 0.0181(12) 0.6937(18) 0.6758(11) 0.081(8) Uani 1 1 d . . . . .
C60 C 0.1317(9) 0.4349(15) 0.7684(5) 0.049(5) Uani 1 1 d . . . . .
C61 C 0.1558(8) 0.4585(12) 0.7294(4) 0.036(4) Uani 1 1 d . . . . .
C62 C 0.2048(8) 0.5276(14) 0.7325(5) 0.043(4) Uani 1 1 d . . . . .
H02B H 0.2265 0.5480 0.7583 0.051 Uiso 1 1 calc R U . . .
C63 C 0.2218(7) 0.5664(11) 0.6982(4) 0.029(3) Uani 1 1 d . . . . .
C64 C 0.2725(8) 0.6513(13) 0.7038(5) 0.043(4) Uani 1 1 d . . . . .
C65 C 0.7588(10) 0.2098(16) 0.5610(6) 0.059(5) Uani 1 1 d . . . . .
H03A H 0.7938 0.1918 0.5826 0.070 Uiso 1 1 calc R U . . .
H03C H 0.7234 0.1686 0.5657 0.070 Uiso 1 1 calc R U . . .
C66 C 0.1504(8) 0.7859(14) 0.6092(5) 0.049(4) Uani 1 1 d . . . . .
H02C H 0.1586 0.8364 0.6319 0.059 Uiso 1 1 calc R U . . .
H02D H 0.1355 0.7195 0.6193 0.059 Uiso 1 1 calc R U . . .
N1 N 0.5201(5) 0.5499(8) 0.5849(3) 0.018(2) Uani 1 1 d . . . . .
N2 N 0.4987(4) 0.7308(8) 0.6210(3) 0.019(2) Uani 1 1 d . . . . .
N3 N 0.4237(4) 0.5322(8) 0.5520(3) 0.017(2) Uani 1 1 d . . . . .
N4 N 0.2304(5) 0.3314(9) 0.6532(3) 0.028(3) Uani 1 1 d . . . . .
N5 N 0.2805(5) 0.3513(8) 0.6379(3) 0.022(2) Uani 1 1 d . . . . .
N6 N 0.2170(5) 0.4483(8) 0.5887(3) 0.018(2) Uani 1 1 d . . . . .
N7 N 0.1487(5) 0.5380(9) 0.5415(3) 0.025(2) Uani 1 1 d . . . . .
N8 N 0.1062(5) 0.5324(10) 0.5662(4) 0.030(3) Uani 1 1 d . . . . .
O1 O 0.7020(4) 0.6400(7) 0.6710(3) 0.030(2) Uani 1 1 d . . . . .
O2 O 0.6387(4) 0.4603(7) 0.6437(3) 0.0249(19) Uani 1 1 d . . . . .
O3 O 0.6230(4) 0.8104(7) 0.6266(3) 0.0249(19) Uani 1 1 d . . . . .
O4 O 0.6576(4) 0.6348(7) 0.5864(3) 0.0244(19) Uani 1 1 d . . . . .
O5 O 0.6002(5) 0.7191(8) 0.6990(3) 0.033(2) Uani 1 1 d . . . . .
O6 O 0.5348(4) 0.5417(8) 0.6726(3) 0.030(2) Uani 1 1 d . . . . .
O7 O 0.1122(5) 0.3021(8) 0.5700(3) 0.035(2) Uani 1 1 d . . . . .
O8 O 0.1110(5) 0.2408(8) 0.6489(3) 0.035(2) Uani 1 1 d . . . . .
O9 O 0.0206(5) 0.3919(9) 0.6145(3) 0.039(2) Uani 1 1 d . . . . .
O10 O 0.0756(6) 0.5744(10) 0.6449(4) 0.048(3) Uani 1 1 d . . . . .
O11 O 0.1265(5) 0.4156(8) 0.6990(3) 0.033(2) Uani 1 1 d . . . . .
O12 O 0.2019(5) 0.5479(8) 0.6618(3) 0.032(2) Uani 1 1 d . . . . .
S1 S 0.67656(17) -0.2015(3) 0.45103(13) 0.0344(8) Uani 1 1 d . . . . .
S2 S 0.54171(17) -0.2361(3) 0.39840(10) 0.0292(7) Uani 1 1 d . . . . .
S3 S 0.50716(15) -0.0294(2) 0.43354(10) 0.0228(6) Uani 1 1 d . . . . .
S4 S 0.63104(16) 0.0004(3) 0.48096(12) 0.0316(8) Uani 1 1 d . . . . .
S5 S 0.59515(14) 0.2154(2) 0.51621(10) 0.0217(6) Uani 1 1 d . . . . .
S6 S 0.46821(14) 0.1951(2) 0.47162(9) 0.0204(6) Uani 1 1 d . . . . .
F1 F 0.8203(7) 0.7007(14) 0.6726(5) 0.117(7) Uani 1 1 d . . . . .
F2 F 0.8027(6) 0.6757(17) 0.7307(5) 0.133(8) Uani 1 1 d . . . . .
F3 F 0.8520(5) 0.5629(10) 0.7033(4) 0.077(4) Uani 1 1 d . . . . .
F4 F 0.6651(6) 0.2608(8) 0.6869(3) 0.062(3) Uani 1 1 d . . . . .
F5 F 0.6564(4) 0.2586(7) 0.6230(3) 0.041(2) Uani 1 1 d . . . . .
F6 F 0.7453(5) 0.2564(8) 0.6599(3) 0.055(3) Uani 1 1 d . . . . .
F7 F 0.6392(10) 1.0221(12) 0.5922(8) 0.141(5) Uani 1 1 d . . . . .
F8 F 0.7246(10) 1.0069(12) 0.6218(7) 0.141(5) Uani 1 1 d . . . . .
F9 F 0.6453(10) 1.0034(12) 0.6487(8) 0.141(5) Uani 1 1 d . . . . .
F10 F 0.7227(5) 0.5961(9) 0.5284(3) 0.054(3) Uani 1 1 d . . . . .
F11 F 0.7836(5) 0.5898(9) 0.5857(3) 0.055(3) Uani 1 1 d . . . . .
F12 F 0.7823(5) 0.7238(9) 0.5476(4) 0.059(3) Uani 1 1 d . . . . .
F13 F 0.5769(13) 0.8998(12) 0.7367(6) 0.155(10) Uani 1 1 d . . . . .
F14 F 0.6326(7) 0.7977(17) 0.7776(6) 0.130(8) Uani 1 1 d . . . . .
F15 F 0.5414(7) 0.8166(13) 0.7797(4) 0.097(5) Uani 1 1 d . . . . .
F16 F 0.4271(7) 0.5093(15) 0.7328(5) 0.114(7) Uani 1 1 d . . . . .
F17 F 0.4720(8) 0.3916(12) 0.7049(6) 0.112(6) Uani 1 1 d . . . . .
F18 F 0.4138(6) 0.4987(13) 0.6703(4) 0.086(5) Uani 1 1 d . . . . .
F19 F 0.0645(14) 0.2651(15) 0.4947(5) 0.167(11) Uani 1 1 d . . . . .
F20 F 0.1134(9) 0.133(2) 0.5083(5) 0.172(12) Uani 1 1 d . . . . .
F21 F 0.0252(10) 0.130(2) 0.5075(5) 0.157(10) Uani 1 1 d . . . . .
F22 F 0.1297(11) 0.0345(15) 0.6800(6) 0.140(8) Uani 1 1 d . . . . .
F23 F 0.0470(8) 0.1061(10) 0.6873(4) 0.094(5) Uani 1 1 d . . . . .
F24 F 0.0461(13) -0.0074(13) 0.6424(5) 0.161(11) Uani 1 1 d . . . . .
F25 F -0.0663(6) 0.2592(13) 0.6349(5) 0.090(5) Uani 1 1 d . . . . .
F26 F -0.1002(6) 0.346(2) 0.5826(4) 0.143(10) Uani 1 1 d . . . . .
F27 F -0.1234(5) 0.3932(13) 0.6390(4) 0.083(4) Uani 1 1 d . . . . .
F28 F 0.0337(13) 0.7699(12) 0.6563(8) 0.184(13) Uani 1 1 d . . . . .
F29 F -0.0305(7) 0.7090(12) 0.6883(6) 0.108(6) Uani 1 1 d . . . . .
F30 F 0.0643(12) 0.6993(18) 0.7112(9) 0.172(11) Uani 1 1 d . . . . .
F31 F 0.0848(7) 0.4911(12) 0.7703(4) 0.099(6) Uani 1 1 d . . . . .
F32 F 0.1163(6) 0.3355(9) 0.7708(4) 0.069(3) Uani 1 1 d . . . . .
F33 F 0.1733(7) 0.4520(11) 0.8014(3) 0.083(4) Uani 1 1 d . . . . .
F34 F 0.2469(6) 0.7452(9) 0.6999(5) 0.081(4) Uani 1 1 d . . . . .
F35 F 0.3069(4) 0.6431(9) 0.6764(3) 0.054(3) Uani 1 1 d . . . . .
F36 F 0.3076(6) 0.6479(11) 0.7397(3) 0.072(4) Uani 1 1 d . . . . .
Cl1 Cl 0.7752(3) 0.1766(5) 0.5154(2) 0.0809(18) Uani 1 1 d . . . . .
Cl2 Cl 0.7427(2) 0.3462(4) 0.56354(13) 0.0485(10) Uani 1 1 d . . . . .
Cl3 Cl 0.2165(2) 0.7617(4) 0.59180(17) 0.0568(12) Uani 1 1 d . . . . .
Cl4 Cl 0.0928(3) 0.8392(5) 0.5696(2) 0.0807(18) Uani 1 1 d . . . . .
C67 C 0.897(2) 0.995(5) 0.5643(14) 0.38(3) Uani 1 1 d D . . . .
H67A H 0.8814 0.9624 0.5381 0.571 Uiso 1 1 calc R U . . .
H67B H 0.8914 1.0716 0.5621 0.571 Uiso 1 1 calc R U . . .
H67C H 0.9402 0.9789 0.5726 0.571 Uiso 1 1 calc R U . . .
C69 C 0.8882(17) 1.005(4) 0.6342(13) 0.38(3) Uani 1 1 d D . . . .
H69A H 0.9322 0.9902 0.6420 0.457 Uiso 1 1 calc R U . . .
H69B H 0.8825 1.0821 0.6318 0.457 Uiso 1 1 calc R U . . .
C72 C 0.846(2) 0.974(5) 0.7349(15) 0.38(3) Uani 1 1 d D . . . .
H72A H 0.8606 1.0086 0.7608 0.571 Uiso 1 1 calc R U . . .
H72B H 0.8022 0.9889 0.7263 0.571 Uiso 1 1 calc R U . . .
H72C H 0.8519 0.8980 0.7377 0.571 Uiso 1 1 calc R U . . .
C68 C 0.863(2) 0.953(5) 0.5949(14) 0.38(3) Uani 1 1 d D . . . .
H68A H 0.8191 0.9686 0.5868 0.457 Uiso 1 1 calc R U . . .
H68B H 0.8681 0.8755 0.5973 0.457 Uiso 1 1 calc R U . . .
C71 C 0.879(2) 1.016(5) 0.7041(14) 0.38(3) Uani 1 1 d D . . . .
H71A H 0.8734 1.0928 0.7011 0.457 Uiso 1 1 calc R U . . .
H71B H 0.9233 1.0016 0.7125 0.457 Uiso 1 1 calc R U . . .
C70 C 0.8554(19) 0.962(4) 0.6651(13) 0.38(3) Uani 1 1 d D . . . .
H70A H 0.8113 0.9749 0.6569 0.457 Uiso 1 1 calc R U . . .
H70B H 0.8621 0.8850 0.6680 0.457 Uiso 1 1 calc R U . . .

loop_
_atom_site_aniso_label
_atom_site_aniso_U_11
_atom_site_aniso_U_22
_atom_site_aniso_U_33
_atom_site_aniso_U_23
_atom_site_aniso_U_13
_atom_site_aniso_U_12
Nd1 0.0261(3) 0.0217(4) 0.0296(4) 0.0018(3) 0.0145(3) -0.0024(3)
Dy2 0.0261(3) 0.0217(4) 0.0296(4) 0.0018(3) 0.0145(3) -0.0024(3)
Dy1 0.0269(3) 0.0177(3) 0.0214(3) -0.0049(2) 0.0041(2) -0.0026(2)
C1 0.26(5) 0.061(18) 0.071(18) -0.039(15) -0.05(2) 0.02(2)
C2 0.10(2) 0.073(18) 0.12(2) 0.014(17) 0.038(18) -0.036(16)
C3 0.033(10) 0.023(10) 0.25(4) -0.011(15) 0.042(15) -0.007(8)
C4 0.032(5) 0.005(4) 0.029(4) -0.002(3) 0.011(4) 0.000(3)
C5 0.032(5) 0.005(4) 0.029(4) -0.002(3) 0.011(4) 0.000(3)
C6 0.038(8) 0.032(9) 0.047(9) 0.000(7) -0.006(7) -0.004(7)
C7 0.18(3) 0.033(11) 0.053(12) 0.006(9) -0.024(15) -0.044(15)
C8 0.11(2) 0.13(3) 0.072(17) 0.018(18) 0.025(16) -0.01(2)
C9 0.026(6) 0.012(6) 0.022(6) -0.004(4) 0.008(5) -0.003(5)
C10 0.034(7) 0.005(5) 0.025(6) 0.003(4) 0.008(5) -0.001(5)
C11 0.026(2) 0.011(2) 0.015(2) -0.0011(18) 0.0074(18) -0.0007(19)
C12 0.026(2) 0.011(2) 0.015(2) -0.0011(18) 0.0074(18) -0.0007(19)
C13 0.026(2) 0.011(2) 0.015(2) -0.0011(18) 0.0074(18) -0.0007(19)
C14 0.026(2) 0.011(2) 0.015(2) -0.0011(18) 0.0074(18) -0.0007(19)
C15 0.026(2) 0.011(2) 0.015(2) -0.0011(18) 0.0074(18) -0.0007(19)
C16 0.026(2) 0.011(2) 0.015(2) -0.0011(18) 0.0074(18) -0.0007(19)
C17 0.016(5) 0.009(5) 0.015(5) -0.002(4) 0.002(4) -0.002(4)
C18 0.034(3) 0.015(3) 0.030(3) -0.010(2) 0.013(2) -0.001(2)
C19 0.034(3) 0.015(3) 0.030(3) -0.010(2) 0.013(2) -0.001(2)
C20 0.034(3) 0.015(3) 0.030(3) -0.010(2) 0.013(2) -0.001(2)
C21 0.034(3) 0.015(3) 0.030(3) -0.010(2) 0.013(2) -0.001(2)
C22 0.034(3) 0.015(3) 0.030(3) -0.010(2) 0.013(2) -0.001(2)
C23 0.024(6) 0.010(5) 0.020(5) -0.001(4) 0.009(5) -0.004(4)
C24 0.026(3) 0.014(2) 0.022(2) 0.0000(19) 0.010(2) -0.001(2)
C25 0.026(3) 0.014(2) 0.022(2) 0.0000(19) 0.010(2) -0.001(2)
C26 0.026(3) 0.014(2) 0.022(2) 0.0000(19) 0.010(2) -0.001(2)
C27 0.026(3) 0.014(2) 0.022(2) 0.0000(19) 0.010(2) -0.001(2)
C28 0.041(8) 0.034(9) 0.035(8) 0.021(7) 0.005(6) 0.014(7)
C29 0.062(10) 0.033(8) 0.019(6) 0.018(6) 0.011(6) -0.007(7)
C30 0.026(3) 0.014(2) 0.022(2) 0.0000(19) 0.010(2) -0.001(2)
C31 0.026(3) 0.014(2) 0.022(2) 0.0000(19) 0.010(2) -0.001(2)
C32 0.035(8) 0.070(12) 0.025(7) 0.014(8) 0.010(6) 0.003(8)
C33 0.019(7) 0.055(11) 0.052(10) 0.008(8) 0.000(6) 0.003(7)
C34 0.011(6) 0.043(9) 0.051(9) 0.008(7) 0.004(6) 0.000(6)
C35 0.037(9) 0.043(10) 0.054(10) -0.003(8) -0.008(7) 0.010(8)
C36 0.040(8) 0.022(7) 0.022(6) -0.002(5) -0.005(6) -0.003(6)
C37 0.045(9) 0.024(8) 0.035(8) 0.002(6) -0.005(6) 0.008(6)
C38 0.028(7) 0.021(7) 0.031(7) -0.005(5) 0.006(5) 0.001(5)
C39 0.044(9) 0.031(9) 0.041(9) -0.001(7) 0.005(7) 0.007(7)
C40 0.047(9) 0.007(7) 0.073(11) 0.008(7) 0.032(8) 0.008(6)
C41 0.024(7) 0.032(8) 0.040(8) -0.005(6) 0.001(6) 0.005(6)
C42 0.020(6) 0.012(6) 0.053(9) 0.001(6) 0.010(6) -0.006(5)
C43 0.029(7) 0.029(7) 0.021(6) -0.003(5) 0.005(5) -0.002(6)
C44 0.034(8) 0.054(11) 0.029(7) -0.006(7) 0.007(6) 0.009(7)
C45 0.12(2) 0.070(15) 0.026(8) -0.026(9) 0.022(11) -0.022(14)
C46 0.071(11) 0.028(8) 0.021(7) -0.004(6) 0.010(7) 0.005(8)
C47 0.065(11) 0.039(9) 0.028(7) -0.009(7) 0.022(7) -0.004(8)
C48 0.044(8) 0.040(9) 0.016(6) -0.006(6) 0.011(6) -0.018(7)
C49 0.073(13) 0.048(12) 0.048(10) -0.003(8) 0.028(10) -0.015(10)
C50 0.057(12) 0.050(12) 0.049(11) -0.011(9) 0.006(9) 0.007(9)
C51 0.040(8) 0.033(9) 0.036(8) -0.004(6) 0.010(6) -0.004(7)
C52 0.079(13) 0.032(9) 0.043(9) 0.001(7) 0.017(9) 0.001(9)
C53 0.061(11) 0.028(8) 0.036(8) 0.003(6) 0.021(7) -0.006(7)
C54 0.12(2) 0.041(12) 0.072(14) 0.000(10) 0.051(14) -0.040(13)
C55 0.040(10) 0.13(2) 0.045(10) 0.047(13) 0.018(8) 0.006(12)
C56 0.030(8) 0.071(13) 0.035(8) 0.026(8) 0.006(6) -0.005(8)
C57 0.036(9) 0.041(10) 0.080(13) 0.020(9) 0.034(9) 0.017(8)
C58 0.058(11) 0.045(11) 0.075(13) 0.017(9) 0.043(10) 0.016(9)
C59 0.070(15) 0.044(13) 0.15(3) -0.011(15) 0.069(17) 0.007(11)
C60 0.081(13) 0.047(11) 0.027(8) 0.018(7) 0.028(8) 0.012(9)
C61 0.056(10) 0.027(8) 0.032(8) 0.008(6) 0.026(7) 0.011(7)
C62 0.062(11) 0.045(10) 0.026(7) -0.013(7) 0.021(7) -0.013(8)
C63 0.037(8) 0.022(7) 0.030(7) -0.004(5) 0.009(6) 0.009(6)
C64 0.054(10) 0.029(9) 0.049(9) -0.016(7) 0.015(8) -0.013(7)
C65 0.077(14) 0.057(13) 0.042(10) 0.009(9) 0.013(9) -0.023(11)
C66 0.060(11) 0.040(10) 0.045(10) 0.000(8) 0.004(8) -0.022(8)
N1 0.025(5) 0.014(5) 0.018(5) -0.007(4) 0.011(4) -0.006(4)
N2 0.018(5) 0.019(5) 0.020(5) -0.004(4) 0.002(4) 0.000(4)
N3 0.022(5) 0.013(5) 0.016(4) -0.007(4) 0.005(4) 0.000(4)
N4 0.040(7) 0.019(6) 0.029(6) 0.009(5) 0.019(5) 0.000(5)
N5 0.037(6) 0.010(5) 0.022(5) 0.001(4) 0.007(4) 0.003(4)
N6 0.025(5) 0.012(5) 0.017(5) 0.002(4) 0.007(4) 0.002(4)
N7 0.022(5) 0.028(6) 0.027(5) 0.006(5) 0.010(4) -0.002(5)
N8 0.026(6) 0.028(6) 0.038(6) 0.010(5) 0.012(5) 0.006(5)
O1 0.030(5) 0.014(5) 0.042(6) -0.007(4) -0.003(4) 0.000(4)
O2 0.033(5) 0.013(4) 0.028(5) 0.000(4) 0.005(4) -0.004(4)
O3 0.024(5) 0.020(5) 0.031(5) -0.002(4) 0.007(4) -0.001(4)
O4 0.024(4) 0.019(5) 0.029(5) -0.011(4) 0.001(4) -0.006(4)
O5 0.045(6) 0.026(5) 0.027(5) -0.009(4) 0.002(4) -0.003(4)
O6 0.037(5) 0.026(5) 0.027(5) -0.005(4) 0.009(4) -0.005(4)
O7 0.045(6) 0.033(6) 0.028(5) -0.002(4) 0.008(4) 0.002(5)
O8 0.046(6) 0.024(5) 0.038(6) -0.001(4) 0.013(5) -0.010(5)
O9 0.039(6) 0.041(7) 0.038(6) 0.004(5) 0.011(5) 0.000(5)
O10 0.054(7) 0.040(7) 0.061(8) 0.006(6) 0.036(6) 0.011(6)
O11 0.041(6) 0.029(5) 0.034(5) 0.000(4) 0.020(4) -0.010(5)
O12 0.036(5) 0.026(5) 0.039(6) -0.014(4) 0.019(4) -0.011(4)
S1 0.0333(19) 0.0190(17) 0.051(2) -0.0088(15) 0.0080(16) 0.0055(14)
S2 0.0374(19) 0.0192(17) 0.0290(17) -0.0105(13) 0.0013(14) 0.0017(14)
S3 0.0282(16) 0.0123(14) 0.0280(15) -0.0068(12) 0.0056(12) -0.0007(12)
S4 0.0286(17) 0.0195(17) 0.046(2) -0.0162(15) 0.0052(15) 0.0009(13)
S5 0.0242(15) 0.0116(14) 0.0300(16) -0.0074(12) 0.0071(12) 0.0001(11)
S6 0.0270(15) 0.0133(14) 0.0201(14) -0.0062(11) 0.0027(11) -0.0006(12)
F1 0.078(10) 0.113(13) 0.137(14) 0.053(11) -0.036(9) -0.058(9)
F2 0.064(9) 0.23(2) 0.100(11) -0.122(14) 0.001(8) -0.039(11)
F3 0.038(6) 0.068(9) 0.114(11) -0.009(8) -0.016(6) 0.008(6)
F4 0.099(9) 0.032(6) 0.052(6) 0.025(5) 0.011(6) -0.006(6)
F5 0.056(6) 0.018(4) 0.045(5) 0.002(4) -0.002(4) 0.001(4)
F6 0.060(7) 0.029(5) 0.072(7) -0.001(5) 0.003(5) 0.009(5)
F7 0.157(10) 0.040(5) 0.234(14) -0.026(7) 0.060(11) -0.030(6)
F8 0.157(10) 0.040(5) 0.234(14) -0.026(7) 0.060(11) -0.030(6)
F9 0.157(10) 0.040(5) 0.234(14) -0.026(7) 0.060(11) -0.030(6)
F10 0.052(6) 0.068(7) 0.045(5) -0.036(5) 0.018(5) -0.011(5)
F11 0.059(6) 0.056(7) 0.053(6) 0.004(5) 0.015(5) 0.021(5)
F12 0.055(6) 0.056(7) 0.078(8) -0.009(6) 0.042(6) -0.019(5)
F13 0.33(3) 0.041(9) 0.106(13) -0.038(9) 0.063(17) -0.041(13)
F14 0.085(11) 0.169(19) 0.123(14) -0.109(14) -0.013(10) -0.016(11)
F15 0.111(11) 0.109(12) 0.079(9) -0.067(9) 0.035(8) -0.007(9)
F16 0.122(12) 0.150(15) 0.093(10) -0.049(10) 0.079(10) -0.088(12)
F17 0.107(12) 0.055(9) 0.190(18) 0.026(10) 0.070(12) -0.018(8)
F18 0.068(8) 0.113(12) 0.073(9) 0.010(8) 0.001(7) -0.041(8)
F19 0.37(4) 0.078(12) 0.045(8) -0.009(8) 0.017(14) -0.037(17)
F20 0.159(17) 0.28(3) 0.063(9) -0.053(13) -0.018(10) 0.158(19)
F21 0.170(19) 0.22(2) 0.066(10) -0.037(13) -0.003(11) -0.115(19)
F22 0.20(2) 0.091(13) 0.144(17) 0.084(13) 0.066(16) 0.039(14)
F23 0.173(15) 0.048(8) 0.087(9) 0.015(7) 0.088(10) -0.010(8)
F24 0.33(3) 0.070(11) 0.096(12) -0.012(9) 0.069(16) -0.117(16)
F25 0.064(8) 0.097(12) 0.110(12) 0.000(10) 0.018(8) -0.031(8)
F26 0.068(9) 0.32(3) 0.038(7) 0.035(11) -0.005(6) -0.072(13)
F27 0.035(6) 0.135(13) 0.086(9) 0.022(9) 0.026(6) -0.001(7)
F28 0.33(3) 0.031(8) 0.26(3) 0.033(12) 0.22(3) 0.027(13)
F29 0.110(12) 0.071(10) 0.173(16) -0.015(10) 0.101(12) 0.002(9)
F30 0.16(2) 0.126(19) 0.23(3) -0.091(19) 0.04(2) 0.044(16)
F31 0.143(13) 0.103(11) 0.077(9) 0.045(8) 0.085(9) 0.079(10)
F32 0.107(10) 0.038(6) 0.073(8) 0.005(5) 0.048(7) -0.007(6)
F33 0.133(12) 0.077(9) 0.042(6) -0.001(6) 0.028(7) -0.036(9)
F34 0.072(8) 0.023(6) 0.150(13) -0.001(7) 0.026(8) -0.008(5)
F35 0.046(6) 0.070(7) 0.051(6) -0.012(5) 0.020(5) -0.026(5)
F36 0.076(8) 0.094(10) 0.047(6) -0.029(6) 0.014(6) -0.043(7)
Cl1 0.110(5) 0.059(4) 0.079(4) -0.018(3) 0.031(4) -0.014(3)
Cl2 0.059(3) 0.043(2) 0.043(2) 0.0107(18) 0.0096(19) -0.009(2)
Cl3 0.059(3) 0.040(2) 0.077(3) -0.005(2) 0.028(2) -0.001(2)
Cl4 0.078(4) 0.058(4) 0.098(5) -0.008(3) -0.004(3) 0.012(3)
C67 0.18(3) 0.40(5) 0.59(8) -0.24(6) 0.14(4) -0.19(3)
C69 0.18(3) 0.40(5) 0.59(8) -0.24(6) 0.14(4) -0.19(3)
C72 0.18(3) 0.40(5) 0.59(8) -0.24(6) 0.14(4) -0.19(3)
C68 0.18(3) 0.40(5) 0.59(8) -0.24(6) 0.14(4) -0.19(3)
C71 0.18(3) 0.40(5) 0.59(8) -0.24(6) 0.14(4) -0.19(3)
C70 0.18(3) 0.40(5) 0.59(8) -0.24(6) 0.14(4) -0.19(3)

loop_
_atom_type_symbol
_atom_type_description
_atom_type_scat_dispersion_real
_atom_type_scat_dispersion_imag
_atom_type_scat_source
C C 0.0033 0.0016 'International Tables Vol C Tables 4.2.6.8 and 6.1.1.4'
H H 0.0000 0.0000 'International Tables Vol C Tables 4.2.6.8 and 6.1.1.4'
Dy Dy -0.1892 4.4098 'International Tables Vol C Tables 4.2.6.8 and 6.1.1.4'
N N 0.0061 0.0033 'International Tables Vol C Tables 4.2.6.8 and 6.1.1.4'
O O 0.0106 0.0060 'International Tables Vol C Tables 4.2.6.8 and 6.1.1.4'
S S 0.1246 0.1234 'International Tables Vol C Tables 4.2.6.8 and 6.1.1.4'
F F 0.0171 0.0103 'International Tables Vol C Tables 4.2.6.8 and 6.1.1.4'
Nd Nd -0.1943 3.0179 'International Tables Vol C Tables 4.2.6.8 and 6.1.1.4'
Cl Cl 0.1484 0.1585 'International Tables Vol C Tables 4.2.6.8 and 6.1.1.4'

loop_
_geom_angle_atom_site_label_1
_geom_angle_atom_site_label_2
_geom_angle_atom_site_label_3
_geom_angle
_geom_angle_site_symmetry_1
_geom_angle_site_symmetry_3
_geom_angle_publ_flag
O9 Nd1 O11 89.6(3) . . ?
O9 Nd1 O8 74.0(4) . . ?
O11 Nd1 O8 71.0(3) . . ?
O9 Nd1 O7 77.0(4) . . ?
O11 Nd1 O7 141.4(4) . . ?
O8 Nd1 O7 70.5(4) . . ?
O9 Nd1 O10 69.1(4) . . ?
O11 Nd1 O10 71.4(4) . . ?
O8 Nd1 O10 126.5(4) . . ?
O7 Nd1 O10 132.6(4) . . ?
O9 Nd1 O12 138.4(4) . . ?
O11 Nd1 O12 71.7(3) . . ?
O8 Nd1 O12 129.1(4) . . ?
O7 Nd1 O12 139.1(3) . . ?
O10 Nd1 O12 69.8(4) . . ?
O9 Nd1 N4 145.8(4) . . ?
O11 Nd1 N4 81.5(4) . . ?
O8 Nd1 N4 71.9(4) . . ?
O7 Nd1 N4 89.5(4) . . ?
O10 Nd1 N4 136.3(4) . . ?
O12 Nd1 N4 69.4(4) . . ?
O9 Nd1 N8 83.4(4) . . ?
O11 Nd1 N8 142.8(4) . . ?
O8 Nd1 N8 139.7(4) . . ?
O7 Nd1 N8 72.2(4) . . ?
O10 Nd1 N8 71.9(4) . . ?
O12 Nd1 N8 89.7(4) . . ?
N4 Nd1 N8 122.5(3) . . ?
O9 Nd1 N6 138.7(3) . . ?
O11 Nd1 N6 131.5(3) . . ?
O8 Nd1 N6 117.6(3) . . ?
O7 Nd1 N6 71.4(3) . . ?
O10 Nd1 N6 115.8(3) . . ?
O12 Nd1 N6 67.7(3) . . ?
N4 Nd1 N6 60.3(3) . . ?
N8 Nd1 N6 62.2(3) . . ?
O2 Dy1 O1 72.3(3) . . ?
O2 Dy1 O5 116.1(3) . . ?
O1 Dy1 O5 74.2(4) . . ?
O2 Dy1 O6 76.4(3) . . ?
O1 Dy1 O6 116.0(4) . . ?
O5 Dy1 O6 71.8(3) . . ?
O2 Dy1 O4 80.4(3) . . ?
O1 Dy1 O4 74.5(3) . . ?
O5 Dy1 O4 137.4(3) . . ?
O6 Dy1 O4 149.4(3) . . ?
O2 Dy1 O3 144.9(3) . . ?
O1 Dy1 O3 79.3(3) . . ?
O5 Dy1 O3 74.1(3) . . ?
O6 Dy1 O3 136.2(3) . . ?
O4 Dy1 O3 72.3(3) . . ?
O2 Dy1 N1 82.9(3) . . ?
O1 Dy1 N1 149.3(3) . . ?
O5 Dy1 N1 134.7(3) . . ?
O6 Dy1 N1 73.9(3) . . ?
O4 Dy1 N1 83.8(3) . . ?
O3 Dy1 N1 114.7(3) . . ?
O2 Dy1 N2 140.5(3) . . ?
O1 Dy1 N2 145.6(3) . . ?
O5 Dy1 N2 79.3(3) . . ?
O6 Dy1 N2 74.7(3) . . ?
O4 Dy1 N2 113.9(3) . . ?
O3 Dy1 N2 72.6(3) . . ?
N1 Dy1 N2 63.6(3) . . ?
C2 C1 H1A 109.5 . . ?
C2 C1 H1B 109.5 . . ?
H1A C1 H1B 109.5 . . ?
C2 C1 H1C 109.5 . . ?
H1A C1 H1C 109.5 . . ?
H1B C1 H1C 109.5 . . ?
C3 C2 C1 115(3) . . ?
C3 C2 H2A 108.5 . . ?
C1 C2 H2A 108.5 . . ?
C3 C2 H2B 108.5 . . ?
C1 C2 H2B 108.5 . . ?
H2A C2 H2B 107.5 . . ?
C2 C3 S1 121(2) . . ?
C2 C3 H3A 107.1 . . ?
S1 C3 H3A 107.1 . . ?
C2 C3 H3B 107.1 . . ?
S1 C3 H3B 107.1 . . ?
H3A C3 H3B 106.8 . . ?
C5 C4 S1 123.4(9) . . ?
C5 C4 S4 117.4(9) . . ?
S1 C4 S4 118.7(8) . . ?
C4 C5 S2 122.2(9) . . ?
C4 C5 S3 117.4(9) . . ?
S2 C5 S3 119.2(7) . . ?
C7 C6 S2 114.1(15) . . ?
C7 C6 H6A 108.7 . . ?
S2 C6 H6A 108.7 . . ?
C7 C6 H6B 108.7 . . ?
S2 C6 H6B 108.7 . . ?
H6A C6 H6B 107.6 . . ?
C8 C7 C6 115(2) . . ?
C8 C7 H7A 108.6 . . ?
C6 C7 H7A 108.6 . . ?
C8 C7 H7B 108.6 . . ?
C6 C7 H7B 108.6 . . ?
H7A C7 H7B 107.5 . . ?
C7 C8 H8A 109.5 . . ?
C7 C8 H8B 109.5 . . ?
H8A C8 H8B 109.5 . . ?
C7 C8 H8C 109.5 . . ?
H8A C8 H8C 109.5 . . ?
H8B C8 H8C 109.5 . . ?
C10 C9 S4 120.3(10) . . ?
C10 C9 S3 124.4(10) . . ?
S4 C9 S3 115.3(7) . . ?
C9 C10 S6 122.7(10) . . ?
C9 C10 S5 120.4(10) . . ?
S6 C10 S5 116.6(7) . . ?
C16 C11 C12 122.3(11) . . ?
C16 C11 S5 121.4(9) . . ?
C12 C11 S5 116.3(9) . . ?
C13 C12 C11 121.3(11) . . ?
C13 C12 S6 122.2(9) . . ?
C11 C12 S6 116.4(9) . . ?
C14 C13 C12 115.6(11) . . ?
C14 C13 H81 122.2 . . ?
C12 C13 H81 122.2 . . ?
C13 C14 C15 124.1(11) . . ?
C13 C14 N3 129.3(11) . . ?
C15 C14 N3 106.6(10) . . ?
C14 C15 N1 109.3(10) . . ?
C14 C15 C16 121.1(11) . . ?
N1 C15 C16 129.6(11) . . ?
C11 C16 C15 115.4(11) . . ?
C11 C16 H89 122.3 . . ?
C15 C16 H89 122.3 . . ?
N1 C17 N3 112.4(10) . . ?
N1 C17 C18 125.2(11) . . ?
N3 C17 C18 122.3(10) . . ?
N2 C18 C19 121.2(11) . . ?
N2 C18 C17 110.0(11) . . ?
C19 C18 C17 128.7(12) . . ?
C18 C19 C20 120.7(13) . . ?
C18 C19 H02A 119.7 . . ?
C20 C19 H02A 119.7 . . ?
C21 C20 C19 116.9(12) . . ?
C21 C20 H024 121.5 . . ?
C19 C20 H024 121.5 . . ?
C22 C21 C20 120.5(12) . . ?
C22 C21 H023 119.8 . . ?
C20 C21 H023 119.8 . . ?
N2 C22 C21 122.3(12) . . ?
N2 C22 H01W 118.9 . . ?
C21 C22 H01W 118.9 . . ?
N3 C23 C24 117.3(10) . . ?
N3 C23 H80A 108.0 . . ?
C24 C23 H80A 108.0 . . ?
N3 C23 H80B 108.0 . . ?
C24 C23 H80B 108.0 . . ?
H80A C23 H80B 107.2 . . ?
C30 C24 C25 121.0(11) . . ?
C30 C24 C23 116.8(11) . . ?
C25 C24 C23 122.2(11) . . ?
C24 C25 C26 115.3(12) . . ?
C24 C25 H01P 122.3 . . ?
C26 C25 H01P 122.3 . . ?
N6 C26 C25 125.5(11) . . ?
N6 C26 N5 114.2(10) . . ?
C25 C26 N5 120.2(11) . . ?
C28 C27 N5 106.9(11) . . ?
C28 C27 H02V 126.6 . . ?
N5 C27 H02V 126.6 . . ?
C27 C28 C29 106.0(12) . . ?
C27 C28 H031 127.0 . . ?
C29 C28 H031 127.0 . . ?
N4 C29 C28 110.3(12) . . ?
N4 C29 H02K 124.9 . . ?
C28 C29 H02K 124.9 . . ?
C24 C30 C31 117.2(11) . . ?
C24 C30 H01J 121.4 . . ?
C31 C30 H01J 121.4 . . ?
N6 C31 C30 124.7(12) . . ?
N6 C31 N7 115.2(10) . . ?
C30 C31 N7 120.1(11) . . ?
C33 C32 N7 106.3(13) . . ?
C33 C32 H02L 126.8 . . ?
N7 C32 H02L 126.8 . . ?
C32 C33 C34 104.9(13) . . ?
C32 C33 H02P 127.5 . . ?
C34 C33 H02P 127.5 . . ?
N8 C34 C33 114.2(13) . . ?
N8 C34 H02T 122.9 . . ?
C33 C34 H02T 122.9 . . ?
F2 C35 F3 111.1(17) . . ?
F2 C35 F1 108(2) . . ?
F3 C35 F1 103.9(17) . . ?
F2 C35 C36 111.7(15) . . ?
F3 C35 C36 113.2(15) . . ?
F1 C35 C36 109.1(14) . . ?
O1 C36 C37 126.6(14) . . ?
O1 C36 C35 114.0(13) . . ?
C37 C36 C35 119.3(14) . . ?
C38 C37 C36 121.6(14) . . ?
C38 C37 H034 119.2 . . ?
C36 C37 H034 119.2 . . ?
O2 C38 C37 126.7(13) . . ?
O2 C38 C39 115.5(12) . . ?
C37 C38 C39 117.5(13) . . ?
F4 C39 F5 107.9(14) . . ?
F4 C39 F6 109.8(14) . . ?
F5 C39 F6 107.0(13) . . ?
F4 C39 C38 110.0(13) . . ?
F5 C39 C38 110.5(13) . . ?
F6 C39 C38 111.6(14) . . ?
F8 C40 F9 116.2(19) . . ?
F8 C40 F7 99.0(17) . . ?
F9 C40 F7 92.6(16) . . ?
F8 C40 C41 117.1(14) . . ?
F9 C40 C41 116.2(14) . . ?
F7 C40 C41 110.8(16) . . ?
O3 C41 C42 129.2(14) . . ?
O3 C41 C40 113.0(13) . . ?
C42 C41 C40 117.4(14) . . ?
C41 C42 C43 121.4(13) . . ?
C41 C42 H029 119.3 . . ?
C43 C42 H029 119.3 . . ?
O4 C43 C42 128.1(12) . . ?
O4 C43 C44 114.1(13) . . ?
C42 C43 C44 117.8(13) . . ?
F12 C44 F11 107.1(13) . . ?
F12 C44 F10 106.5(13) . . ?
F11 C44 F10 108.1(14) . . ?
F12 C44 C43 113.6(14) . . ?
F11 C44 C43 110.3(12) . . ?
F10 C44 C43 111.0(12) . . ?
F14 C45 F15 109.3(17) . . ?
F14 C45 F13 110(2) . . ?
F15 C45 F13 102(2) . . ?
F14 C45 C46 114(2) . . ?
F15 C45 C46 113.8(19) . . ?
F13 C45 C46 107.6(15) . . ?
O5 C46 C47 129.1(14) . . ?
O5 C46 C45 112.8(16) . . ?
C47 C46 C45 118.1(15) . . ?
C46 C47 C48 120.1(13) . . ?
C46 C47 H03B 120.0 . . ?
C48 C47 H03B 120.0 . . ?
O6 C48 C47 126.1(13) . . ?
O6 C48 C49 113.9(13) . . ?
C47 C48 C49 120.0(13) . . ?
F17 C49 F16 112.4(18) . . ?
F17 C49 F18 103.6(18) . . ?
F16 C49 F18 103.1(19) . . ?
F17 C49 C48 114.6(18) . . ?
F16 C49 C48 116.0(16) . . ?
F18 C49 C48 105.4(14) . . ?
F20 C50 F19 108(2) . . ?
F20 C50 F21 102(2) . . ?
F19 C50 F21 104(2) . . ?
F20 C50 C51 112.7(17) . . ?
F19 C50 C51 115.9(17) . . ?
F21 C50 C51 113.8(18) . . ?
O7 C51 C52 128.0(15) . . ?
O7 C51 C50 112.7(15) . . ?
C52 C51 C50 119.3(16) . . ?
C53 C52 C51 120.6(17) . . ?
C53 C52 H02S 119.7 . . ?
C51 C52 H02S 119.7 . . ?
O8 C53 C52 129.0(15) . . ?
O8 C53 C54 111.6(15) . . ?
C52 C53 C54 119.3(16) . . ?
F23 C54 F24 107.7(19) . . ?
F23 C54 F22 106(2) . . ?
F24 C54 F22 103(2) . . ?
F23 C54 C53 114.9(19) . . ?
F24 C54 C53 113.8(19) . . ?
F22 C54 C53 110.5(18) . . ?
F26 C55 F25 109(3) . . ?
F26 C55 F27 109.6(17) . . ?
F25 C55 F27 107.6(15) . . ?
F26 C55 C56 110.0(15) . . ?
F25 C55 C56 111.7(16) . . ?
F27 C55 C56 109(2) . . ?
O9 C56 C57 124.6(15) . . ?
O9 C56 C55 113.0(19) . . ?
C57 C56 C55 122.3(17) . . ?
C58 C57 C56 122.3(15) . . ?
C58 C57 H02Z 118.9 . . ?
C56 C57 H02Z 118.9 . . ?
O10 C58 C57 126.9(18) . . ?
O10 C58 C59 114.2(18) . . ?
C57 C58 C59 118.7(16) . . ?
F28 C59 F29 114(2) . . ?
F28 C59 F30 100(3) . . ?
F29 C59 F30 104(3) . . ?
F28 C59 C58 111(2) . . ?
F29 C59 C58 117(2) . . ?
F30 C59 C58 109(2) . . ?
F31 C60 F32 107.7(17) . . ?
F31 C60 F33 108.6(17) . . ?
F32 C60 F33 104.9(14) . . ?
F31 C60 C61 111.1(13) . . ?
F32 C60 C61 112.0(14) . . ?
F33 C60 C61 112.3(16) . . ?
O11 C61 C62 128.8(13) . . ?
O11 C61 C60 113.9(15) . . ?
C62 C61 C60 117.2(15) . . ?
C63 C62 C61 120.2(15) . . ?
C63 C62 H02B 119.9 . . ?
C61 C62 H02B 119.9 . . ?
O12 C63 C62 131.0(15) . . ?
O12 C63 C64 111.6(13) . . ?
C62 C63 C64 117.4(14) . . ?
F36 C64 F35 108.5(15) . . ?
F36 C64 F34 107.2(14) . . ?
F35 C64 F34 107.7(15) . . ?
F36 C64 C63 112.7(14) . . ?
F35 C64 C63 111.9(12) . . ?
F34 C64 C63 108.7(14) . . ?
Cl1 C65 Cl2 111.5(10) . . ?
Cl1 C65 H03A 109.3 . . ?
Cl2 C65 H03A 109.3 . . ?
Cl1 C65 H03C 109.3 . . ?
Cl2 C65 H03C 109.3 . . ?
H03A C65 H03C 108.0 . . ?
Cl3 C66 Cl4 110.8(10) . . ?
Cl3 C66 H02C 109.5 . . ?
Cl4 C66 H02C 109.5 . . ?
Cl3 C66 H02D 109.5 . . ?
Cl4 C66 H02D 109.5 . . ?
H02C C66 H02D 108.1 . . ?
C17 N1 C15 106.9(10) . . ?
C17 N1 Dy1 117.4(7) . . ?
C15 N1 Dy1 135.4(8) . . ?
C22 N2 C18 118.2(11) . . ?
C22 N2 Dy1 119.6(8) . . ?
C18 N2 Dy1 120.0(8) . . ?
C17 N3 C14 104.8(9) . . ?
C17 N3 C23 131.9(10) . . ?
C14 N3 C23 122.3(10) . . ?
N5 N4 C29 103.7(12) . . ?
N5 N4 Nd1 124.3(8) . . ?
C29 N4 Nd1 131.3(10) . . ?
N4 N5 C27 113.1(10) . . ?
N4 N5 C26 117.4(10) . . ?
C27 N5 C26 129.5(11) . . ?
C26 N6 C31 116.2(10) . . ?
C26 N6 Nd1 122.6(7) . . ?
C31 N6 Nd1 120.3(8) . . ?
N8 N7 C31 119.8(10) . . ?
N8 N7 C32 110.9(11) . . ?
C31 N7 C32 129.2(11) . . ?
C34 N8 N7 103.6(11) . . ?
C34 N8 Nd1 133.9(9) . . ?
N7 N8 Nd1 119.1(8) . . ?
C36 O1 Dy1 136.1(9) . . ?
C38 O2 Dy1 136.3(9) . . ?
C41 O3 Dy1 129.9(9) . . ?
C43 O4 Dy1 128.8(8) . . ?
C46 O5 Dy1 134.5(10) . . ?
C48 O6 Dy1 135.0(9) . . ?
C51 O7 Nd1 132.7(10) . . ?
C53 O8 Nd1 133.8(10) . . ?
C56 O9 Nd1 135.9(11) . . ?
C58 O10 Nd1 133.1(12) . . ?
C61 O11 Nd1 136.0(9) . . ?
C63 O12 Nd1 131.4(9) . . ?
C4 S1 C3 103.8(8) . . ?
C5 S2 C6 107.7(7) . . ?
C9 S3 C5 94.5(6) . . ?
C9 S4 C4 95.1(6) . . ?
C11 S5 C10 95.5(6) . . ?
C10 S6 C12 95.1(6) . . ?
C68 C67 H67A 109.5 . . ?
C68 C67 H67B 109.5 . . ?
H67A C67 H67B 109.5 . . ?
C68 C67 H67C 109.5 . . ?
H67A C67 H67C 109.5 . . ?
H67B C67 H67C 109.5 . . ?
C70 C69 C68 107.8(18) . . ?
C70 C69 H69A 110.2 . . ?
C68 C69 H69A 110.2 . . ?
C70 C69 H69B 110.2 . . ?
C68 C69 H69B 110.2 . . ?
H69A C69 H69B 108.5 . . ?
C71 C72 H72A 109.5 . . ?
C71 C72 H72B 109.5 . . ?
H72A C72 H72B 109.5 . . ?
C71 C72 H72C 109.5 . . ?
H72A C72 H72C 109.5 . . ?
H72B C72 H72C 109.5 . . ?
C69 C68 C67 107.3(15) . . ?
C69 C68 H68A 110.3 . . ?
C67 C68 H68A 110.3 . . ?
C69 C68 H68B 110.3 . . ?
C67 C68 H68B 110.3 . . ?
H68A C68 H68B 108.5 . . ?
C70 C71 C72 108.0(18) . . ?
C70 C71 H71A 110.1 . . ?
C72 C71 H71A 110.1 . . ?
C70 C71 H71B 110.1 . . ?
C72 C71 H71B 110.1 . . ?
H71A C71 H71B 108.4 . . ?
C71 C70 C69 108.0(18) . . ?
C71 C70 H70A 110.1 . . ?
C69 C70 H70A 110.1 . . ?
C71 C70 H70B 110.1 . . ?
C69 C70 H70B 110.1 . . ?
H70A C70 H70B 108.4 . . ?

loop_
_geom_bond_atom_site_label_1
_geom_bond_atom_site_label_2
_geom_bond_distance
_geom_bond_site_symmetry_2
_geom_bond_publ_flag
Nd1 O9 2.383(11) . ?
Nd1 O11 2.385(9) . ?
Nd1 O8 2.389(10) . ?
Nd1 O7 2.429(10) . ?
Nd1 O10 2.433(11) . ?
Nd1 O12 2.464(10) . ?
Nd1 N4 2.537(12) . ?
Nd1 N8 2.538(12) . ?
Nd1 N6 2.647(10) . ?
Dy1 O2 2.327(9) . ?
Dy1 O1 2.337(9) . ?
Dy1 O5 2.338(9) . ?
Dy1 O6 2.339(10) . ?
Dy1 O4 2.361(9) . ?
Dy1 O3 2.379(9) . ?
Dy1 N1 2.517(10) . ?
Dy1 N2 2.579(10) . ?
C1 C2 1.48(4) . ?
C1 H1A 0.9800 . ?
C1 H1B 0.9800 . ?
C1 H1C 0.9800 . ?
C2 C3 1.44(3) . ?
C2 H2A 0.9900 . ?
C2 H2B 0.9900 . ?
C3 S1 1.810(18) . ?
C3 H3A 0.9900 . ?
C3 H3B 0.9900 . ?
C4 C5 1.338(18) . ?
C4 S1 1.741(12) . ?
C4 S4 1.751(12) . ?
C5 S2 1.760(12) . ?
C5 S3 1.766(12) . ?
C6 C7 1.50(3) . ?
C6 S2 1.795(16) . ?
C6 H6A 0.9900 . ?
C6 H6B 0.9900 . ?
C7 C8 1.47(3) . ?
C7 H7A 0.9900 . ?
C7 H7B 0.9900 . ?
C8 H8A 0.9800 . ?
C8 H8B 0.9800 . ?
C8 H8C 0.9800 . ?
C9 C10 1.378(16) . ?
C9 S4 1.749(13) . ?
C9 S3 1.750(12) . ?
C10 S6 1.744(13) . ?
C10 S5 1.745(13) . ?
C11 C16 1.400(16) . ?
C11 C12 1.420(17) . ?
C11 S5 1.742(12) . ?
C12 C13 1.387(16) . ?
C12 S6 1.750(12) . ?
C13 C14 1.383(16) . ?
C13 H81 0.9500 . ?
C14 C15 1.387(17) . ?
C14 N3 1.407(14) . ?
C15 N1 1.392(14) . ?
C15 C16 1.405(16) . ?
C16 H89 0.9500 . ?
C17 N1 1.299(15) . ?
C17 N3 1.404(14) . ?
C17 C18 1.454(16) . ?
C18 N2 1.356(17) . ?
C18 C19 1.369(18) . ?
C19 C20 1.401(16) . ?
C19 H02A 0.9500 . ?
C20 C21 1.375(19) . ?
C20 H024 0.9500 . ?
C21 C22 1.371(18) . ?
C21 H023 0.9500 . ?
C22 N2 1.349(15) . ?
C22 H01W 0.9500 . ?
C23 N3 1.422(15) . ?
C23 C24 1.518(15) . ?
C23 H80A 0.9900 . ?
C23 H80B 0.9900 . ?
C24 C30 1.378(18) . ?
C24 C25 1.389(17) . ?
C25 C26 1.400(16) . ?
C25 H01P 0.9500 . ?
C26 N6 1.325(16) . ?
C26 N5 1.441(15) . ?
C27 C28 1.347(18) . ?
C27 N5 1.363(16) . ?
C27 H02V 0.9500 . ?
C28 C29 1.42(2) . ?
C28 H031 0.9500 . ?
C29 N4 1.365(17) . ?
C29 H02K 0.9500 . ?
C30 C31 1.383(16) . ?
C30 H01J 0.9500 . ?
C31 N6 1.327(15) . ?
C31 N7 1.391(16) . ?
C32 C33 1.38(2) . ?
C32 N7 1.394(18) . ?
C32 H02L 0.9500 . ?
C33 C34 1.39(2) . ?
C33 H02P 0.9500 . ?
C34 N8 1.323(18) . ?
C34 H02T 0.9500 . ?
C35 F2 1.26(2) . ?
C35 F3 1.32(2) . ?
C35 F1 1.34(2) . ?
C35 C36 1.54(2) . ?
C36 O1 1.247(17) . ?
C36 C37 1.40(2) . ?
C37 C38 1.38(2) . ?
C37 H034 0.9500 . ?
C38 O2 1.261(16) . ?
C38 C39 1.55(2) . ?
C39 F4 1.310(19) . ?
C39 F5 1.325(18) . ?
C39 F6 1.338(19) . ?
C40 F8 1.26(2) . ?
C40 F9 1.27(2) . ?
C40 F7 1.36(3) . ?
C40 C41 1.52(2) . ?
C41 O3 1.231(17) . ?
C41 C42 1.359(19) . ?
C42 C43 1.374(19) . ?
C42 H029 0.9500 . ?
C43 O4 1.274(16) . ?
C43 C44 1.529(19) . ?
C44 F12 1.32(2) . ?
C44 F11 1.326(19) . ?
C44 F10 1.329(18) . ?
C45 F14 1.23(3) . ?
C45 F15 1.31(2) . ?
C45 F13 1.36(3) . ?
C45 C46 1.55(2) . ?
C46 O5 1.256(18) . ?
C46 C47 1.36(2) . ?
C47 C48 1.42(2) . ?
C47 H03B 0.9500 . ?
C48 O6 1.265(16) . ?
C48 C49 1.51(2) . ?
C49 F17 1.27(2) . ?
C49 F16 1.28(2) . ?
C49 F18 1.38(2) . ?
C50 F20 1.24(2) . ?
C50 F19 1.25(3) . ?
C50 F21 1.30(3) . ?
C50 C51 1.51(2) . ?
C51 O7 1.247(19) . ?
C51 C52 1.41(2) . ?
C52 C53 1.35(2) . ?
C52 H02S 0.9500 . ?
C53 O8 1.259(19) . ?
C53 C54 1.52(2) . ?
C54 F23 1.27(2) . ?
C54 F24 1.32(3) . ?
C54 F22 1.39(3) . ?
C55 F26 1.28(2) . ?
C55 F25 1.31(3) . ?
C55 F27 1.36(2) . ?
C55 C56 1.54(3) . ?
C56 O9 1.27(2) . ?
C56 C57 1.40(3) . ?
C57 C58 1.35(3) . ?
C57 H02Z 0.9500 . ?
C58 O10 1.287(19) . ?
C58 C59 1.52(3) . ?
C59 F28 1.26(3) . ?
C59 F29 1.26(2) . ?
C59 F30 1.43(4) . ?
C60 F31 1.28(2) . ?
C60 F32 1.32(2) . ?
C60 F33 1.33(2) . ?
C60 C61 1.547(19) . ?
C61 O11 1.236(19) . ?
C61 C62 1.39(2) . ?
C62 C63 1.38(2) . ?
C62 H02B 0.9500 . ?
C63 O12 1.247(17) . ?
C63 C64 1.55(2) . ?
C64 F36 1.32(2) . ?
C64 F35 1.317(19) . ?
C64 F34 1.32(2) . ?
C65 Cl1 1.71(2) . ?
C65 Cl2 1.77(2) . ?
C65 H03A 0.9900 . ?
C65 H03C 0.9900 . ?
C66 Cl3 1.73(2) . ?
C66 Cl4 1.806(19) . ?
C66 H02C 0.9900 . ?
C66 H02D 0.9900 . ?
N4 N5 1.349(15) . ?
N7 N8 1.384(15) . ?
C67 C68 1.496(10) . ?
C67 H67A 0.9800 . ?
C67 H67B 0.9800 . ?
C67 H67C 0.9800 . ?
C69 C70 1.492(13) . ?
C69 C68 1.495(13) . ?
C69 H69A 0.9900 . ?
C69 H69B 0.9900 . ?
C72 C71 1.495(13) . ?
C72 H72A 0.9800 . ?
C72 H72B 0.9800 . ?
C72 H72C 0.9800 . ?
C68 H68A 0.9900 . ?
C68 H68B 0.9900 . ?
C71 C70 1.490(13) . ?
C71 H71A 0.9900 . ?
C71 H71B 0.9900 . ?
C70 H70A 0.9900 . ?
C70 H70B 0.9900 . ?

loop_
_geom_torsion_atom_site_label_1
_geom_torsion_atom_site_label_2
_geom_torsion_atom_site_label_3
_geom_torsion_atom_site_label_4
_geom_torsion
_geom_torsion_site_symmetry_1
_geom_torsion_site_symmetry_2
_geom_torsion_site_symmetry_3
_geom_torsion_site_symmetry_4
_geom_torsion_publ_flag
C1 C2 C3 S1 -61(4) . . . . ?
S1 C4 C5 S2 2.2(16) . . . . ?
S4 C4 C5 S2 -169.9(7) . . . . ?
S1 C4 C5 S3 169.6(7) . . . . ?
S4 C4 C5 S3 -2.5(14) . . . . ?
S2 C6 C7 C8 166(2) . . . . ?
S4 C9 C10 S6 -176.5(7) . . . . ?
S3 C9 C10 S6 3.7(16) . . . . ?
S4 C9 C10 S5 -1.7(15) . . . . ?
S3 C9 C10 S5 178.6(7) . . . . ?
C16 C11 C12 C13 0.1(17) . . . . ?
S5 C11 C12 C13 179.9(9) . . . . ?
C16 C11 C12 S6 179.8(9) . . . . ?
S5 C11 C12 S6 -0.5(12) . . . . ?
C11 C12 C13 C14 -2.0(16) . . . . ?
S6 C12 C13 C14 178.4(8) . . . . ?
C12 C13 C14 C15 2.8(17) . . . . ?
C12 C13 C14 N3 -177.9(11) . . . . ?
C13 C14 C15 N1 179.0(11) . . . . ?
N3 C14 C15 N1 -0.5(13) . . . . ?
C13 C14 C15 C16 -1.6(18) . . . . ?
N3 C14 C15 C16 178.9(10) . . . . ?
C12 C11 C16 C15 1.1(16) . . . . ?
S5 C11 C16 C15 -178.6(8) . . . . ?
C14 C15 C16 C11 -0.4(16) . . . . ?
N1 C15 C16 C11 178.9(11) . . . . ?
N1 C17 C18 N2 10.7(17) . . . . ?
N3 C17 C18 N2 -169.3(11) . . . . ?
N1 C17 C18 C19 -167.5(13) . . . . ?
N3 C17 C18 C19 13(2) . . . . ?
N2 C18 C19 C20 4(2) . . . . ?
C17 C18 C19 C20 -177.5(13) . . . . ?
C18 C19 C20 C21 0(2) . . . . ?
C19 C20 C21 C22 -2(2) . . . . ?
C20 C21 C22 N2 1(2) . . . . ?
N3 C23 C24 C30 172.3(10) . . . . ?
N3 C23 C24 C25 -6.2(17) . . . . ?
C30 C24 C25 C26 0.7(18) . . . . ?
C23 C24 C25 C26 179.1(11) . . . . ?
C24 C25 C26 N6 -1.0(19) . . . . ?
C24 C25 C26 N5 -180.0(11) . . . . ?
N5 C27 C28 C29 -0.4(17) . . . . ?
C27 C28 C29 N4 1.4(19) . . . . ?
C25 C24 C30 C31 -0.9(18) . . . . ?
C23 C24 C30 C31 -179.4(11) . . . . ?
C24 C30 C31 N6 1.4(19) . . . . ?
C24 C30 C31 N7 -178.7(11) . . . . ?
N7 C32 C33 C34 2(2) . . . . ?
C32 C33 C34 N8 -1(2) . . . . ?
F2 C35 C36 O1 60(2) . . . . ?
F3 C35 C36 O1 -174.1(15) . . . . ?
F1 C35 C36 O1 -59(2) . . . . ?
F2 C35 C36 C37 -118(2) . . . . ?
F3 C35 C36 C37 8(2) . . . . ?
F1 C35 C36 C37 122.8(18) . . . . ?
O1 C36 C37 C38 3(3) . . . . ?
C35 C36 C37 C38 -178.8(14) . . . . ?
C36 C37 C38 O2 0(2) . . . . ?
C36 C37 C38 C39 -172.9(14) . . . . ?
O2 C38 C39 F4 -75.7(17) . . . . ?
C37 C38 C39 F4 98.0(17) . . . . ?
O2 C38 C39 F5 43.4(18) . . . . ?
C37 C38 C39 F5 -142.9(14) . . . . ?
O2 C38 C39 F6 162.2(12) . . . . ?
C37 C38 C39 F6 -24(2) . . . . ?
F8 C40 C41 O3 161.4(19) . . . . ?
F9 C40 C41 O3 18(3) . . . . ?
F7 C40 C41 O3 -86.1(18) . . . . ?
F8 C40 C41 C42 -25(3) . . . . ?
F9 C40 C41 C42 -168.5(19) . . . . ?
F7 C40 C41 C42 87.5(19) . . . . ?
O3 C41 C42 C43 -2(3) . . . . ?
C40 C41 C42 C43 -174.3(14) . . . . ?
C41 C42 C43 O4 4(2) . . . . ?
C41 C42 C43 C44 -173.3(14) . . . . ?
O4 C43 C44 F12 167.0(12) . . . . ?
C42 C43 C44 F12 -15.2(19) . . . . ?
O4 C43 C44 F11 -72.8(16) . . . . ?
C42 C43 C44 F11 104.9(17) . . . . ?
O4 C43 C44 F10 47.0(18) . . . . ?
C42 C43 C44 F10 -135.2(15) . . . . ?
F14 C45 C46 O5 -63(2) . . . . ?
F15 C45 C46 O5 170.7(18) . . . . ?
F13 C45 C46 O5 58(3) . . . . ?
F14 C45 C46 C47 116(2) . . . . ?
F15 C45 C46 C47 -10(3) . . . . ?
F13 C45 C46 C47 -122(2) . . . . ?
O5 C46 C47 C48 4(3) . . . . ?
C45 C46 C47 C48 -174.9(18) . . . . ?
C46 C47 C48 O6 -1(3) . . . . ?
C46 C47 C48 C49 177.2(17) . . . . ?
O6 C48 C49 F17 47(2) . . . . ?
C47 C48 C49 F17 -132(2) . . . . ?
O6 C48 C49 F16 -179.5(18) . . . . ?
C47 C48 C49 F16 2(3) . . . . ?
O6 C48 C49 F18 -66(2) . . . . ?
C47 C48 C49 F18 115.3(18) . . . . ?
F20 C50 C51 O7 95(3) . . . . ?
F19 C50 C51 O7 -29(3) . . . . ?
F21 C50 C51 O7 -149(2) . . . . ?
F20 C50 C51 C52 -84(3) . . . . ?
F19 C50 C51 C52 151(2) . . . . ?
F21 C50 C51 C52 31(3) . . . . ?
O7 C51 C52 C53 -4(3) . . . . ?
C50 C51 C52 C53 175.3(17) . . . . ?
C51 C52 C53 O8 5(3) . . . . ?
C51 C52 C53 C54 -171.9(19) . . . . ?
O8 C53 C54 F23 53(3) . . . . ?
C52 C53 C54 F23 -130(2) . . . . ?
O8 C53 C54 F24 177(2) . . . . ?
C52 C53 C54 F24 -5(3) . . . . ?
O8 C53 C54 F22 -67(2) . . . . ?
C52 C53 C54 F22 110(2) . . . . ?
F26 C55 C56 O9 -65(3) . . . . ?
F25 C55 C56 O9 56(2) . . . . ?
F27 C55 C56 O9 175.1(14) . . . . ?
F26 C55 C56 C57 118(2) . . . . ?
F25 C55 C56 C57 -121(2) . . . . ?
F27 C55 C56 C57 -2(2) . . . . ?
O9 C56 C57 C58 9(3) . . . . ?
C55 C56 C57 C58 -174.4(18) . . . . ?
C56 C57 C58 O10 -11(3) . . . . ?
C56 C57 C58 C59 175(2) . . . . ?
O10 C58 C59 F28 52(4) . . . . ?
C57 C58 C59 F28 -133(3) . . . . ?
O10 C58 C59 F29 -175(2) . . . . ?
C57 C58 C59 F29 0(4) . . . . ?
O10 C58 C59 F30 -57(3) . . . . ?
C57 C58 C59 F30 118(2) . . . . ?
F31 C60 C61 O11 -78(2) . . . . ?
F32 C60 C61 O11 42(2) . . . . ?
F33 C60 C61 O11 159.7(15) . . . . ?
F31 C60 C61 C62 99(2) . . . . ?
F32 C60 C61 C62 -140.9(17) . . . . ?
F33 C60 C61 C62 -23(2) . . . . ?
O11 C61 C62 C63 8(3) . . . . ?
C60 C61 C62 C63 -168.7(15) . . . . ?
C61 C62 C63 O12 -3(3) . . . . ?
C61 C62 C63 C64 174.1(15) . . . . ?
O12 C63 C64 F36 -158.8(14) . . . . ?
C62 C63 C64 F36 24(2) . . . . ?
O12 C63 C64 F35 -36.2(19) . . . . ?
C62 C63 C64 F35 146.2(16) . . . . ?
O12 C63 C64 F34 82.6(17) . . . . ?
C62 C63 C64 F34 -95.1(18) . . . . ?
N3 C17 N1 C15 -0.2(13) . . . . ?
C18 C17 N1 C15 179.8(11) . . . . ?
N3 C17 N1 Dy1 -175.1(7) . . . . ?
C18 C17 N1 Dy1 4.9(15) . . . . ?
C14 C15 N1 C17 0.5(13) . . . . ?
C16 C15 N1 C17 -178.9(12) . . . . ?
C14 C15 N1 Dy1 174.0(8) . . . . ?
C16 C15 N1 Dy1 -5.4(19) . . . . ?
C21 C22 N2 C18 2.9(19) . . . . ?
C21 C22 N2 Dy1 -160.2(10) . . . . ?
C19 C18 N2 C22 -5.7(19) . . . . ?
C17 C18 N2 C22 176.0(11) . . . . ?
C19 C18 N2 Dy1 157.4(10) . . . . ?
C17 C18 N2 Dy1 -21.0(14) . . . . ?
N1 C17 N3 C14 -0.1(13) . . . . ?
C18 C17 N3 C14 179.9(11) . . . . ?
N1 C17 N3 C23 -169.0(11) . . . . ?
C18 C17 N3 C23 10.9(19) . . . . ?
C13 C14 N3 C17 -179.1(12) . . . . ?
C15 C14 N3 C17 0.4(12) . . . . ?
C13 C14 N3 C23 -8.8(18) . . . . ?
C15 C14 N3 C23 170.6(10) . . . . ?
C24 C23 N3 C17 -91.7(15) . . . . ?
C24 C23 N3 C14 101.0(13) . . . . ?
C28 C29 N4 N5 -1.7(17) . . . . ?
C28 C29 N4 Nd1 -172.2(10) . . . . ?
C29 N4 N5 C27 1.5(15) . . . . ?
Nd1 N4 N5 C27 172.8(8) . . . . ?
C29 N4 N5 C26 -176.9(11) . . . . ?
Nd1 N4 N5 C26 -5.6(15) . . . . ?
C28 C27 N5 N4 -0.7(16) . . . . ?
C28 C27 N5 C26 177.5(13) . . . . ?
N6 C26 N5 N4 -3.6(16) . . . . ?
C25 C26 N5 N4 175.4(11) . . . . ?
N6 C26 N5 C27 178.3(12) . . . . ?
C25 C26 N5 C27 -2.6(19) . . . . ?
C25 C26 N6 C31 1.5(18) . . . . ?
N5 C26 N6 C31 -179.6(10) . . . . ?
C25 C26 N6 Nd1 -168.2(9) . . . . ?
N5 C26 N6 Nd1 10.8(14) . . . . ?
C30 C31 N6 C26 -1.6(18) . . . . ?
N7 C31 N6 C26 178.5(11) . . . . ?
C30 C31 N6 Nd1 168.3(9) . . . . ?
N7 C31 N6 Nd1 -11.6(14) . . . . ?
N6 C31 N7 N8 20.9(17) . . . . ?
C30 C31 N7 N8 -159.0(12) . . . . ?
N6 C31 N7 C32 -163.3(15) . . . . ?
C30 C31 N7 C32 17(2) . . . . ?
C33 C32 N7 N8 -2.2(19) . . . . ?
C33 C32 N7 C31 -178.3(14) . . . . ?
C33 C34 N8 N7 0.1(19) . . . . ?
C33 C34 N8 Nd1 -157.8(12) . . . . ?
C31 N7 N8 C34 177.8(13) . . . . ?
C32 N7 N8 C34 1.3(17) . . . . ?
C31 N7 N8 Nd1 -20.3(16) . . . . ?
C32 N7 N8 Nd1 163.2(11) . . . . ?
C37 C36 O1 Dy1 -8(2) . . . . ?
C35 C36 O1 Dy1 174.0(11) . . . . ?
C37 C38 O2 Dy1 1(2) . . . . ?
C39 C38 O2 Dy1 174.3(9) . . . . ?
C42 C41 O3 Dy1 24(2) . . . . ?
C40 C41 O3 Dy1 -163.3(10) . . . . ?
C42 C43 O4 Dy1 -28(2) . . . . ?
C44 C43 O4 Dy1 149.3(9) . . . . ?
C47 C46 O5 Dy1 10(3) . . . . ?
C45 C46 O5 Dy1 -170.9(13) . . . . ?
C47 C48 O6 Dy1 -17(3) . . . . ?
C49 C48 O6 Dy1 164.9(12) . . . . ?
C52 C51 O7 Nd1 -16(3) . . . . ?
C50 C51 O7 Nd1 164.2(11) . . . . ?
C52 C53 O8 Nd1 16(3) . . . . ?
C54 C53 O8 Nd1 -166.9(14) . . . . ?
C57 C56 O9 Nd1 21(2) . . . . ?
C55 C56 O9 Nd1 -156.6(11) . . . . ?
C57 C58 O10 Nd1 -14(3) . . . . ?
C59 C58 O10 Nd1 160.1(17) . . . . ?
C62 C61 O11 Nd1 -1(3) . . . . ?
C60 C61 O11 Nd1 175.6(10) . . . . ?
C62 C63 O12 Nd1 -8(2) . . . . ?
C64 C63 O12 Nd1 175.0(9) . . . . ?
C5 C4 S1 C3 148.8(15) . . . . ?
S4 C4 S1 C3 -39.2(14) . . . . ?
C2 C3 S1 C4 -53(3) . . . . ?
C4 C5 S2 C6 -154.5(11) . . . . ?
S3 C5 S2 C6 38.3(10) . . . . ?
C7 C6 S2 C5 72.6(16) . . . . ?
C10 C9 S3 C5 173.9(11) . . . . ?
S4 C9 S3 C5 -5.9(8) . . . . ?
C4 C5 S3 C9 5.0(11) . . . . ?
S2 C5 S3 C9 172.9(8) . . . . ?
C10 C9 S4 C4 -174.8(10) . . . . ?
S3 C9 S4 C4 5.0(8) . . . . ?
C5 C4 S4 C9 -1.5(11) . . . . ?
S1 C4 S4 C9 -174.0(8) . . . . ?
C16 C11 S5 C10 178.9(10) . . . . ?
C12 C11 S5 C10 -0.8(10) . . . . ?
C9 C10 S5 C11 -173.2(10) . . . . ?
S6 C10 S5 C11 1.9(8) . . . . ?
C9 C10 S6 C12 172.9(11) . . . . ?
S5 C10 S6 C12 -2.1(8) . . . . ?
C13 C12 S6 C10 -178.8(10) . . . . ?
C11 C12 S6 C10 1.5(10) . . . . ?
C70 C69 C68 C67 -179.0(18) . . . . ?
C72 C71 C70 C69 179(3) . . . . ?
C68 C69 C70 C71 -179(3) . . . . ?
